data_1566730
loop_
_publ_author_name
'Bergman, Harrison'
'Beattie, D. Dawson'
'Kiel, Gavin R.'
'Handford, Rex'
'Liu, Yi'
'Tilley, T. Don'

_publ_section_title
;
 A sequential cyclization/\p-extension strategy for modular construction
 of nanographenes enabled by stannole cycloadditions
;
_journal_name_full 'Chemical Science'
_journal_paper_doi 10.1039/D2SC00397J
_journal_year 2022
_chemical_formula_moiety 'C H Cl3, C60 H44, 0.66[CHCl3]'
_chemical_formula_sum 'C61 H45 Cl3'
_chemical_formula_weight 884.32
_space_group_crystal_system triclinic
_space_group_IT_number 2
_space_group_name_Hall '-P 1'
_space_group_name_H-M_alt 'P -1'
_atom_sites_solution_hydrogens geom
_audit_creation_date 2021-11-11
_audit_creation_method
;
Olex2 1.3
(compiled 2020.11.12 svn.r5f609507 for OlexSys, GUI svn.r6408)
;
_audit_update_record
;
2021-11-11 deposited with the CCDC.	2022-03-29 downloaded from the CCDC.
;
_cell_angle_alpha 94.6060(10)
_cell_angle_beta 111.0410(10)
_cell_angle_gamma 97.9730(10)
_cell_formula_units_Z 2
_cell_length_a 13.13230(10)
_cell_length_b 14.2033(2)
_cell_length_c 14.70790(10)
_cell_measurement_reflns_used 76005
_cell_measurement_temperature 100
_cell_measurement_theta_max 78.7220
_cell_measurement_theta_min 3.1830
_cell_volume 2510.43(5)
_computing_cell_refinement 'CrysAlisPro 1.171.40.82a (Rigaku OD, 2020)'
_computing_data_collection 'CrysAlisPro 1.171.40.82a (Rigaku OD, 2020)'
_computing_data_reduction 'CrysAlisPro 1.171.40.82a (Rigaku OD, 2020)'
_computing_molecular_graphics 'Olex2 1.3 (Dolomanov et al., 2009)'
_computing_publication_material 'Olex2 1.3 (Dolomanov et al., 2009)'
_computing_structure_refinement 'SHELXL 2018/3 (Sheldrick, 2015)'
_computing_structure_solution 'ShelXT (Sheldrick, 2015)'
_diffrn_ambient_temperature 100
_diffrn_detector_area_resol_mean 5.8140
_diffrn_detector_type 'Pilatus 200K'
_diffrn_measured_fraction_theta_full 0.997
_diffrn_measured_fraction_theta_max 0.996
_diffrn_measurement_details
;
List of Runs (angles in degrees, time in seconds):

  # Type    Start    End  Width  t~exp~   \w     \q     \k     \f   Frames
#--------------------------------------------------------------------------
  1  \w     15.00  70.00   0.50    0.50    --    0.00  48.00 130.00  110
  2  \w     15.00  40.00   0.50    0.50    --   36.00  78.00 163.96   50
  3  \w     38.00  64.00   0.50    0.50    --   56.00  70.00 168.77   52
  4  \w     52.00  78.00   0.50    0.50    --   68.00  70.00 175.15   52
  5  \w     90.00 117.00   0.50    0.50    --   48.00  69.00  88.04   54
  6  \w     93.00 119.00   0.50    0.50    --   60.00  70.00  39.88   52
  7  \w    125.00 164.00   0.50    0.50    --  106.00  48.00 130.00   78
  8  \w     87.00 146.00   0.50    0.50    --  106.00  77.00  30.00  118
  9  \w     87.00 130.00   0.50    0.50    --   60.00  71.00-115.29   86
 10  \w     47.00  73.00   0.50    0.50    --   64.00  71.00 -76.43   52
 11  \w     42.00  73.00   0.50    0.50    --   60.00  71.00-115.29   62
 12  \w     36.00  62.00   0.50    0.50    --   52.00  69.00 -68.53   52
 13  \w     38.00  72.00   0.50    0.50    --   56.00  70.00 -45.01   68
 14  \w     42.00  68.00   0.50    0.50    --   60.00  71.00  -4.24   52
 15  \w     42.00  79.00   0.50    0.50    --   60.00  70.00  39.88   74
 16  \w     54.00  80.00   0.50    0.50    --   72.00  72.00  56.12   52
 17  \w     38.00  74.00   0.50    0.50    --   56.00  72.00  95.35   72
 18  \w     43.00  80.00   0.50    0.50    --   60.00  70.00 132.72   74
 19  \w     38.00  64.00   0.50    0.50    --   56.00  72.00 116.72   52
 20  \w     32.00  58.00   0.50    0.50    --   48.00  69.00  88.04   52
 21  \w     15.00  40.00   0.50    0.50    --   36.00  78.00  62.72   50
 22  \w     33.00  61.00   0.50    0.50    --   48.00  70.00   2.92   56
 23  \w      7.00  32.00   0.50    0.50    --   32.00  86.00  84.28   50
 24  \w     15.00  40.00   0.50    0.50    --   36.00  78.00 -10.48   50
 25  \w      2.00  27.00   0.50    0.50    --   28.00  89.00 -89.29   50
 26  \w     15.00  40.00   0.50    0.50    --   36.00  78.00 -80.21   50
 27  \w     26.00  54.00   0.50    0.50    --   44.00  70.00-113.57   56
 28  \w      7.00  32.00   0.50    0.50    --   32.00  86.00-100.57   50
 29  \w    -71.00   9.00   0.50    0.50    --    0.00 -48.00 -17.00  160
 30  \w    -18.00  68.00   0.50    0.50    --   52.00 -67.00 -80.91  172
 31  \w     58.00 100.00   0.50    0.50    --  106.00 -77.00 -60.00   84
 32  \w     71.00 101.00   0.50    0.50    --  106.00-111.00   0.00   60
 33  \w     51.00 101.00   0.50    0.50    --  106.00-111.00  60.00  100
 34  \w     80.00 106.00   0.50    0.50    --  106.00 -94.00 120.00   52
 35  \w     37.00 101.00   0.50    0.50    --  106.00 -77.00  90.00  128
 36  \w     39.00  67.00   0.50    0.50    --  106.00 -61.00 -30.00   56
 37  \w     37.00  64.00   0.50    0.50    --  106.00 -61.00 -90.00   54
 38  \w     46.00 101.00   0.50    0.50    --  106.00 -77.00-150.00  110
 39  \w     31.00 109.00   0.50    0.50    --  106.00-111.00 -30.00  156
 40  \w     41.00  67.00   0.50    0.50    --  106.00-111.00   0.00   52
 41  \w     36.00  79.00   0.50    0.50    --  106.00 -94.00   0.00   86
 42  \w     31.00 100.00   0.50    0.50    --  106.00 -94.00  60.00  138
 43  \w     38.00  68.00   0.50    0.50    --  106.00 -61.00 120.00   60
 44  \w     31.00  60.00   0.50    0.50    --  106.00 -94.00 120.00   58
 45  \w    -29.00  43.00   0.50    0.50    --   44.00 -48.00 131.78  144
 46  \w    -77.00 -39.00   0.50    0.50    --  -56.00 -71.00 176.21   76
 47  \w    -82.00 -56.00   0.50    0.50    --  -72.00 -66.00  94.36   52
 48  \w    -80.00 -55.00   0.50    0.50    --  -72.00 -69.00  74.17   50
 49  \w    -84.00 -58.00   0.50    0.50    --  -72.00 -67.00 113.71   52
 50  \w    -83.00 -57.00   0.50    0.50    --  -72.00 -66.00  50.36   52
 51  \w    -80.00 -54.00   0.50    0.50    --  -72.00 -70.00  32.03   52
 52  \w    -72.00 -42.00   0.50    0.50    --  -60.00 -70.00 -14.40   60
 53  \w    -82.00 -56.00   0.50    0.50    --  -72.00 -69.00 -48.27   52
 54  \w    -81.00 -55.00   0.50    0.50    --  -72.00 -72.00 -59.67   52
 55  \w    -85.00 -60.00   0.50    0.50    --  -76.00 -67.00-121.10   50
 56  \w    -89.00 -55.00   0.50    0.50    --  -72.00 -68.00-160.91   68
 57  \w    -90.00 -59.00   0.50    0.50    --  -76.00 -69.00-138.15   62
 58  \w    -95.00 -59.00   0.50    0.50    --  -76.00 -68.00 -87.60   72
 59  \w    -84.00 -59.00   0.50    0.50    --  -76.00 -69.00 -26.24   50
 60  \w    -89.00 -59.00   0.50    0.50    --  -76.00 -69.00  -7.44   60
 61  \w    -87.00 -61.00   0.50    0.50    --  -76.00 -65.00   4.12   52
 62  \w    -89.00 -64.00   0.50    0.50    --  -80.00 -66.00  49.76   50
 63  \w   -103.00 -68.00   0.50    0.50    --  -84.00 -66.00  28.56   70
 64  \w    -98.00 -72.00   0.50    0.50    --  -88.00 -66.00 -27.07   52
 65  \w    -93.00 -67.00   0.50    0.50    --  -84.00 -68.00 -53.65   52
 66  \w    -91.00 -66.00   0.50    0.50    --  -84.00 -70.00 -95.63   50
 67  \w   -103.00 -67.00   0.50    0.50    --  -84.00 -68.00-169.64   72
 68  \w    -98.00 -73.00   0.50    0.50    --  -92.00 -73.00-163.28   50
 69  \w   -112.00 -78.00   0.50    0.50    --  -96.00 -71.00-146.23   68
 70  \w   -107.00 -80.00   0.50    0.50    -- -100.00 -76.00-104.51   54
 71  \w   -105.00 -80.00   0.50    0.50    --  -96.00 -67.00 -63.17   50
 72  \w   -108.00 -78.00   0.50    0.50    --  -96.00 -71.00 -12.32   60
 73  \w   -106.00 -80.00   0.50    0.50    -- -100.00 -75.00 -74.81   52
 74  \w   -105.00 -80.00   0.50    0.50    -- -100.00 -77.00-120.00   50
 75  \w   -119.00 -82.00   0.50    0.50    -- -100.00 -72.00-116.29   74
 76  \w   -122.00 -80.00   0.50    0.50    -- -100.00 -77.00 -92.64   84
 77  \w   -128.00-103.00   0.50    0.50    --  -76.00 -67.00-121.10   50
 78  \w   -144.00-118.00   0.50    0.50    --  -76.00 -69.00-138.15   52
 79  \w   -139.00-113.00   0.50    0.50    -- -100.00 -76.00-104.51   52
 80  \w   -154.00-125.00   0.50    0.50    --  -84.00 -70.00 -95.63   58
 81  \w   -128.00 -83.00   0.50    0.50    -- -100.00 -68.00 -37.62   90
 82  \w   -110.00 -80.00   0.50    0.50    --  -96.00 -70.00  -2.64   60
 83  \w   -110.00 -73.00   0.50    0.50    --  -88.00 -64.00  52.60   74
 84  \w    -96.00 -70.00   0.50    0.50    --  -88.00 -70.00  76.31   52
 85  \w    -94.00 -68.00   0.50    0.50    --  -84.00 -68.00 139.57   52
 86  \w    -85.00 -59.00   0.50    0.50    --  -76.00 -68.00 147.24   52
 87  \w    -87.00 -61.00   0.50    0.50    --  -76.00 -63.00 166.76   52
 88  \w    -97.00 -71.00   0.50    0.50    --  -84.00 -64.00 118.98   52
 89  \w   -113.00 -79.00   0.50    0.50    --  -96.00 -69.00 169.26   68
 90  \w   -103.00 -77.00   0.50    0.50    --  -96.00 -73.00 162.79   52
 91  \w   -118.00 -80.00   0.50    0.50    -- -100.00 -75.00  90.52   76
 92  \w   -105.00 -80.00   0.50    0.50    -- -100.00 -77.00  60.00   50
 93  \w   -108.00 -83.00   0.50    0.50    -- -100.00 -69.00  30.80   50
 94  \w   -112.00 -83.00   0.50    0.50    -- -100.00 -70.00   6.49   58
 95  \w   -120.00 -81.00   0.50    0.50    -- -100.00 -74.00  68.82   78
 96  \w   -113.00 -80.00   0.50    0.50    -- -100.00 -76.00 106.78   66
 97  \w   -126.00 -82.00   0.50    0.50    -- -100.00 -79.00  54.02   88
 98  \w   -149.00 -82.00   0.50    0.50    -- -100.00 -71.00 135.77  134
 99  \w   -158.00-127.00   0.50    0.50    -- -100.00 -48.00 -17.00   62
100  \w   -141.00 -81.00   0.50    0.50    -- -100.00 -73.00 -22.07  120
101  \w   -150.00 -85.00   0.50    0.50    -- -100.00 -69.00 -61.89  130
102  \w   -153.00 -82.00   0.50    0.50    -- -100.00 -70.00  19.98  142
103  \w   -145.00-120.00   0.50    0.50    -- -100.00 -75.00 -74.81   50
104  \w   -164.00-138.00   0.50    0.50    --  -96.00 -67.00 -63.17   52
105  \w   -165.00-139.00   0.50    0.50    --  -96.00 -71.00 -12.32   52
106  \w   -168.00-116.00   0.50    0.50    -- -100.00 -69.00  30.80  104
107  \w   -171.00 -82.00   0.50    0.50    -- -100.00 -71.00 -71.47  178
108  \w   -146.00 -83.00   0.50    0.50    -- -100.00 -68.00-156.87  126
109  \w   -150.00 -81.00   0.50    0.50    -- -100.00 -73.00-163.15  138
110  \w   -162.00 -81.00   0.50    0.50    -- -100.00 -73.00 -38.37  162
111  \w   -162.00-129.00   0.50    0.50    -- -100.00 -70.00   6.49   66
112  \w   -168.00 -86.00   0.50    0.50    -- -100.00 -66.00  89.27  164
113  \w    -56.00 -30.00   0.50    0.50    -- -100.00  48.00 130.00   52
114  \w    -53.00 -25.00   0.50    0.50    -- -100.00 111.00 174.33   56
115  \w    -51.00 -25.00   0.50    0.50    -- -100.00 111.00  77.90   52
116  \w    -69.00 -43.00   0.50    0.50    -- -100.00 111.00  30.00   52
117  \w    -99.00 -51.00   0.50    0.50    -- -100.00 111.00  90.00   96
118  \w   -109.00 -63.00   0.50    0.50    -- -100.00 111.00 174.33   92
119  \w   -109.00 -60.00   0.50    0.50    -- -100.00 111.00  77.90   98
120  \w   -109.00 -84.00   0.50    0.50    -- -100.00 111.00  30.00   50
121  \w   -109.00 -52.00   0.50    0.50    -- -100.00 109.00 -25.47  114
122  \w   -107.00 -56.00   0.50    0.50    -- -100.00 111.00-120.00  102
123  \w    -65.00 -24.00   0.50    0.50    -- -100.00 111.00-150.00   82
124  \w   -102.00 -71.00   0.50    0.50    -- -100.00 111.00-150.00   62
125  \w   -163.00-137.00   0.50    0.50    -- -100.00 -74.00  68.82   52
126  \w   -168.00-120.00   0.50    0.50    -- -100.00 -77.00  60.00   96
127  \w   -163.00-137.00   0.50    0.50    --  -96.00 -69.00 169.26   52
128  \w   -170.00 -84.00   0.50    0.50    -- -100.00 -72.00 156.19  172
129  \w   -169.00 -83.00   0.50    0.50    -- -100.00 -69.00 123.06  172
130  \w   -171.00-145.00   0.50    0.50    -- -100.00 -76.00 106.78   52
131  \w   -172.00 -81.00   0.50    0.50    -- -100.00 -77.00 120.00  182
132  \w   -171.00-126.00   0.50    0.50    -- -100.00 -77.00 -92.64   90
133  \w   -166.00 -82.00   0.50    0.50    -- -100.00 -76.00-169.14  168
134  \w   -172.00-163.00   0.50    0.50    -- -100.00 -77.00-120.00   18
;
_diffrn_measurement_device 'four-circle diffractometer'
_diffrn_measurement_device_type 'ROD, Synergy Custom DW system, Pilatus 200K'
_diffrn_measurement_method '\w scans'
_diffrn_radiation_type CuK\a
_diffrn_radiation_wavelength 1.54184
_diffrn_reflns_av_R_equivalents 0.0451
_diffrn_reflns_av_unetI/netI 0.0158
_diffrn_reflns_Laue_measured_fraction_full 0.997
_diffrn_reflns_Laue_measured_fraction_max 0.996
_diffrn_reflns_limit_h_max 16
_diffrn_reflns_limit_h_min -16
_diffrn_reflns_limit_k_max 17
_diffrn_reflns_limit_k_min -17
_diffrn_reflns_limit_l_max 18
_diffrn_reflns_limit_l_min -18
_diffrn_reflns_number 100149
_diffrn_reflns_point_group_measured_fraction_full 0.997
_diffrn_reflns_point_group_measured_fraction_max 0.996
_diffrn_reflns_theta_full 67.684
_diffrn_reflns_theta_max 74.502
_diffrn_reflns_theta_min 3.173
_exptl_absorpt_coefficient_mu 1.931
_exptl_absorpt_correction_T_max 1.00000
_exptl_absorpt_correction_T_min 0.74010
_exptl_absorpt_correction_type multi-scan
_exptl_absorpt_process_details
;
CrysAlisPro 1.171.40.82a (Rigaku Oxford Diffraction, 2020)
Empirical absorption correction using spherical harmonics,
implemented in SCALE3 ABSPACK scaling algorithm.
;
_exptl_crystal_colour 'clear light yellow'
_exptl_crystal_colour_lustre clear
_exptl_crystal_colour_modifier light
_exptl_crystal_colour_primary yellow
_exptl_crystal_density_diffrn 1.170
_exptl_crystal_description prism
_exptl_crystal_F_000 924
_exptl_crystal_size_max 0.11
_exptl_crystal_size_mid 0.08
_exptl_crystal_size_min 0.065
_refine_diff_density_max 1.048
_refine_diff_density_min -1.394
_refine_diff_density_rms 0.078
_refine_ls_extinction_method none
_refine_ls_goodness_of_fit_ref 1.058
_refine_ls_hydrogen_treatment constr
_refine_ls_matrix_type full
_refine_ls_number_parameters 597
_refine_ls_number_reflns 10239
_refine_ls_number_restraints 0
_refine_ls_restrained_S_all 1.058
_refine_ls_R_factor_all 0.0866
_refine_ls_R_factor_gt 0.0846
_refine_ls_shift/su_max 0.000
_refine_ls_shift/su_mean 0.000
_refine_ls_structure_factor_coef Fsqd
_refine_ls_weighting_details 'w=1/[\s^2^(Fo^2^)+(0.1595P)^2^+2.5006P] where P=(Fo^2^+2Fc^2^)/3'
_refine_ls_weighting_scheme calc
_refine_ls_wR_factor_gt 0.2557
_refine_ls_wR_factor_ref 0.2578
_reflns_Friedel_coverage 0.000
_reflns_number_gt 9642
_reflns_number_total 10239
_reflns_threshold_expression 'I > 2\s(I)'
_cod_data_source_file d2sc00397j2.cif
_cod_data_source_block 12
_cod_database_code 1566730
_shelx_shelxl_version_number 2018/3
_shelx_space_group_comment
;
The symmetry employed for this shelxl refinement is uniquely defined
by the following loop, which should always be used as a source of
symmetry information in preference to the above space-group names.
They are only intended as comments.
;
_olex2_refinement_description
;
1. Fixed Uiso
 At 1.2 times of:
  All C(H) groups
 At 1.5 times of:
  All C(H,H,H) groups
2. Uiso/Uaniso restraints and constraints
Uanis(C61) = Uanis(C61A)
Uanis(Cl3) = Uanis(Cl3A)
3. Others
 Sof(Cl2A)=Sof(Cl3A)=Sof(C61A)=Sof(H61A)=1-FVAR(1)
 Sof(Cl3)=Sof(Cl2)=Sof(C61)=Sof(H61)=FVAR(1)
4.a Ternary CH refined with riding coordinates:
 C61(H61), C61A(H61A)
4.b Aromatic/amide H refined with riding coordinates:
 C48(H48), C49(H49), C38(H38), C52(H52), C31(H31), C22(H22), C55(H55),
 C51(H51), C19(H19), C59(H59), C35(H35), C16(H16), C10(H10), C30(H30), C28(H28),
  C34(H34), C56(H56), C13(H13), C29(H29), C45(H45), C37(H37), C23(H23),
 C17(H17), C11(H11), C18(H18), C12(H12), C44(H44), C25(H25), C58(H58), C41(H41),
  C24(H24), C42(H42)
4.c Idealised Me refined as rotating group:
 C53(H53A,H53B,H53C), C60(H60A,H60B,H60C), C39(H39A,H39B,H39C), C46(H46A,H46B,
 H46C)
;
_smtbx_masks_special_details
;
A solvent mask was calculated and 76 electrons were 
found in a volume of 192A3 in one void per unit cell. 
This is consistent with the presence of 
0.66[CHCl3] per asymmetric unit 
which account for 77 electrons 
per unit cell.
;
_smtbx_masks_void_probe_radius 1.5
_smtbx_masks_void_truncation_radius 1.2
_olex2_submission_special_instructions 'No special instructions were received'
_oxdiff_exptl_absorpt_empirical_details
;
Empirical correction (ABSPACK) includes:
- Absorption correction using spherical harmonics
- Frame scaling
;

loop_
_space_group_symop_operation_xyz
'x, y, z'
'-x, -y, -z'

loop_
_atom_site_label
_atom_site_type_symbol
_atom_site_fract_x
_atom_site_fract_y
_atom_site_fract_z
_atom_site_U_iso_or_equiv
_atom_site_adp_type
_atom_site_occupancy
_atom_site_site_symmetry_order
_atom_site_calc_flag
_atom_site_refinement_flags_posn
_atom_site_refinement_flags_adp
_atom_site_refinement_flags_occupancy
_atom_site_disorder_assembly
_atom_site_disorder_group
Cl1 Cl 0.73682(11) 0.08835(11) 0.29620(9) 0.0908(4) Uani 1 1 d . . . . .
Cl3 Cl 0.8256(4) 0.2669(3) 0.4045(4) 0.1157(12) Uani 0.637(5) 1 d . . P A 1
Cl2 Cl 0.95108(17) 0.11130(17) 0.4390(2) 0.0926(10) Uani 0.637(5) 1 d . . P A 1
C6 C 0.54992(18) 0.27503(16) 0.77777(15) 0.0250(4) Uani 1 1 d . . . . .
C54 C 0.43305(18) 0.24201(16) 0.76709(16) 0.0267(4) Uani 1 1 d . . . . .
C48 C 0.48739(19) 0.51006(17) 0.70328(17) 0.0290(5) Uani 1 1 d . . . . .
H48 H 0.471423 0.493403 0.635107 0.035 Uiso 1 1 calc R U . . .
C2 C 0.71965(18) 0.22339(16) 0.67838(16) 0.0266(4) Uani 1 1 d . . . . .
C3 C 0.63598(18) 0.26761(16) 0.62494(16) 0.0265(4) Uani 1 1 d . . . . .
C21 C 0.62696(18) 0.14945(16) 0.88270(16) 0.0267(4) Uani 1 1 d . . . . .
C8 C 0.75401(18) 0.27332(16) 0.85062(16) 0.0266(4) Uani 1 1 d . . . . .
C49 C 0.4579(2) 0.59281(18) 0.73510(18) 0.0319(5) Uani 1 1 d . . . . .
H49 H 0.421969 0.631937 0.688543 0.038 Uiso 1 1 calc R U . . .
C5 C 0.57307(17) 0.36314(16) 0.73430(15) 0.0255(4) Uani 1 1 d . . . . .
C4 C 0.62400(17) 0.36191(16) 0.66905(16) 0.0263(4) Uani 1 1 d . . . . .
C1 C 0.79622(18) 0.26911(16) 0.77949(17) 0.0275(4) Uani 1 1 d . . . . .
C9 C 0.73218(19) 0.13074(17) 0.63952(18) 0.0299(5) Uani 1 1 d . . . . .
C7 C 0.63467(18) 0.23319(16) 0.82960(15) 0.0251(4) Uani 1 1 d . . . . .
C20 C 0.56010(19) 0.22429(17) 0.52742(16) 0.0289(5) Uani 1 1 d . . . . .
C15 C 0.5737(2) 0.13597(18) 0.48515(17) 0.0318(5) Uani 1 1 d . . . . .
C47 C 0.53999(17) 0.45073(16) 0.76934(16) 0.0265(4) Uani 1 1 d . . . . .
C38 C 0.9314(2) 0.34809(19) 0.71417(19) 0.0346(5) Uani 1 1 d . . . . .
H38 H 0.870158 0.350235 0.655662 0.041 Uiso 1 1 calc R U . . .
C33 C 0.91293(19) 0.30608(17) 0.79079(18) 0.0310(5) Uani 1 1 d . . . . .
C40 C 0.68006(18) 0.44937(17) 0.64480(17) 0.0297(5) Uani 1 1 d . . . . .
C52 C 0.5608(2) 0.47644(17) 0.86911(17) 0.0305(5) Uani 1 1 d . . . . .
H52 H 0.595140 0.436599 0.915584 0.037 Uiso 1 1 calc R U . . .
C31 C 0.8852(2) 0.39320(18) 0.99734(19) 0.0339(5) Uani 1 1 d . . . . .
H31 H 0.900154 0.435084 0.954643 0.041 Uiso 1 1 calc R U . . .
C14 C 0.6605(2) 0.08701(18) 0.54334(18) 0.0324(5) Uani 1 1 d . . . . .
C50 C 0.4805(2) 0.61932(17) 0.83452(18) 0.0327(5) Uani 1 1 d . . . . .
C27 C 0.78847(19) 0.24508(18) 1.02178(17) 0.0304(5) Uani 1 1 d . . . . .
C26 C 0.7072(2) 0.15475(17) 0.97819(17) 0.0306(5) Uani 1 1 d . . . . .
C32 C 0.81295(18) 0.30584(17) 0.95781(17) 0.0288(5) Uani 1 1 d . . . . .
C22 C 0.5483(2) 0.06584(17) 0.83989(18) 0.0312(5) Uani 1 1 d . . . . .
H22 H 0.494194 0.062478 0.775600 0.037 Uiso 1 1 calc R U . . .
C55 C 0.4047(2) 0.22527(18) 0.84773(18) 0.0327(5) Uani 1 1 d . . . . .
H55 H 0.460467 0.238043 0.912054 0.039 Uiso 1 1 calc R U . . .
C51 C 0.5314(2) 0.56015(18) 0.90083(18) 0.0339(5) Uani 1 1 d . . . . .
H51 H 0.546418 0.576846 0.968826 0.041 Uiso 1 1 calc R U . . .
C19 C 0.47302(19) 0.26957(18) 0.47152(17) 0.0315(5) Uani 1 1 d . . . . .
H19 H 0.460533 0.326938 0.500380 0.038 Uiso 1 1 calc R U . . .
C59 C 0.3485(2) 0.2260(2) 0.67444(18) 0.0363(5) Uani 1 1 d . . . . .
H59 H 0.365374 0.239702 0.618699 0.044 Uiso 1 1 calc R U . . .
C35 C 1.1120(2) 0.3411(2) 0.8814(2) 0.0413(6) Uani 1 1 d . . . . .
H35 H 1.173686 0.337833 0.939083 0.050 Uiso 1 1 calc R U . . .
C16 C 0.5030(2) 0.0990(2) 0.38732(19) 0.0405(6) Uani 1 1 d . . . . .
H16 H 0.511552 0.040174 0.357875 0.049 Uiso 1 1 calc R U . . .
C10 C 0.8136(2) 0.08140(18) 0.6963(2) 0.0344(5) Uani 1 1 d . . . . .
H10 H 0.860343 0.109032 0.761559 0.041 Uiso 1 1 calc R U . . .
C30 C 0.9357(2) 0.4197(2) 1.0984(2) 0.0388(6) Uani 1 1 d . . . . .
H30 H 0.986018 0.478839 1.124698 0.047 Uiso 1 1 calc R U . . .
C28 C 0.8396(2) 0.2732(2) 1.12346(18) 0.0377(5) Uani 1 1 d . . . . .
H28 H 0.824057 0.232590 1.166934 0.045 Uiso 1 1 calc R U . . .
C34 C 1.0059(2) 0.3012(2) 0.87416(19) 0.0358(5) Uani 1 1 d . . . . .
H34 H 0.996458 0.270385 0.926318 0.043 Uiso 1 1 calc R U . . .
C56 C 0.2953(2) 0.1900(2) 0.8350(2) 0.0379(6) Uani 1 1 d . . . . .
H56 H 0.277492 0.179333 0.890933 0.045 Uiso 1 1 calc R U . . .
C13 C 0.6758(2) -0.00313(19) 0.5072(2) 0.0397(6) Uani 1 1 d . . . . .
H13 H 0.628534 -0.033104 0.442852 0.048 Uiso 1 1 calc R U . . .
C29 C 0.9125(2) 0.3595(2) 1.16126(19) 0.0408(6) Uani 1 1 d . . . . .
H29 H 0.947002 0.377765 1.230467 0.049 Uiso 1 1 calc R U . . .
C45 C 0.7418(2) 0.52543(18) 0.7194(2) 0.0345(5) Uani 1 1 d . . . . .
H45 H 0.742781 0.522748 0.783982 0.041 Uiso 1 1 calc R U . . .
C37 C 1.0382(2) 0.3870(2) 0.7220(2) 0.0400(6) Uani 1 1 d . . . . .
H37 H 1.048454 0.414918 0.668666 0.048 Uiso 1 1 calc R U . . .
C23 C 0.5487(2) -0.01228(19) 0.8905(2) 0.0403(6) Uani 1 1 d . . . . .
H23 H 0.495375 -0.069235 0.860698 0.048 Uiso 1 1 calc R U . . .
C57 C 0.2120(2) 0.1701(2) 0.7421(2) 0.0397(6) Uani 1 1 d . . . . .
C17 C 0.4222(2) 0.1464(2) 0.33392(19) 0.0441(6) Uani 1 1 d . . . . .
H17 H 0.376708 0.120887 0.267687 0.053 Uiso 1 1 calc R U . . .
C36 C 1.1299(2) 0.3856(2) 0.8064(2) 0.0417(6) Uani 1 1 d . . . . .
C11 C 0.8264(2) -0.00617(19) 0.6585(2) 0.0411(6) Uani 1 1 d . . . . .
H11 H 0.882354 -0.038025 0.697353 0.049 Uiso 1 1 calc R U . . .
C18 C 0.4065(2) 0.2317(2) 0.37627(18) 0.0379(6) Uani 1 1 d . . . . .
H18 H 0.349667 0.263665 0.339219 0.045 Uiso 1 1 calc R U . . .
C12 C 0.7573(2) -0.04792(19) 0.5633(2) 0.0426(6) Uani 1 1 d . . . . .
H12 H 0.766845 -0.107963 0.537190 0.051 Uiso 1 1 calc R U . . .
C44 C 0.8012(2) 0.6041(2) 0.7007(2) 0.0444(6) Uani 1 1 d . . . . .
H44 H 0.842751 0.654616 0.752828 0.053 Uiso 1 1 calc R U . . .
C25 C 0.7053(2) 0.0752(2) 1.0283(2) 0.0399(6) Uani 1 1 d . . . . .
H25 H 0.758370 0.077731 1.092897 0.048 Uiso 1 1 calc R U . . .
C58 C 0.2396(2) 0.1902(2) 0.6624(2) 0.0427(6) Uani 1 1 d . . . . .
H58 H 0.183262 0.179432 0.598355 0.051 Uiso 1 1 calc R U . . .
C53 C 0.4472(3) 0.7098(2) 0.8683(2) 0.0446(6) Uani 1 1 d . . . . .
H53A H 0.397421 0.693325 0.903105 0.067 Uiso 1 1 calc R U . . .
H53B H 0.408926 0.740009 0.810999 0.067 Uiso 1 1 calc R U . . .
H53C H 0.513571 0.754496 0.912586 0.067 Uiso 1 1 calc R U . . .
C41 C 0.6838(2) 0.4550(2) 0.5517(2) 0.0408(6) Uani 1 1 d . . . . .
H41 H 0.645105 0.403298 0.500156 0.049 Uiso 1 1 calc R U . . .
C43 C 0.8018(2) 0.6114(2) 0.6066(3) 0.0509(8) Uani 1 1 d . . . . .
C24 C 0.6267(3) -0.0073(2) 0.9843(2) 0.0456(6) Uani 1 1 d . . . . .
H24 H 0.626440 -0.060911 1.019031 0.055 Uiso 1 1 calc R U . . .
C60 C 0.0946(2) 0.1281(3) 0.7281(3) 0.0539(8) Uani 1 1 d . . . . .
H60A H 0.092295 0.111614 0.790828 0.081 Uiso 1 1 calc R U . . .
H60B H 0.068443 0.070156 0.679283 0.081 Uiso 1 1 calc R U . . .
H60C H 0.046661 0.175307 0.705016 0.081 Uiso 1 1 calc R U . . .
C42 C 0.7434(2) 0.5355(3) 0.5330(2) 0.0516(8) Uani 1 1 d . . . . .
H42 H 0.743870 0.538031 0.468754 0.062 Uiso 1 1 calc R U . . .
C39 C 1.2446(2) 0.4330(3) 0.8165(3) 0.0538(8) Uani 1 1 d . . . . .
H39A H 1.264940 0.495541 0.857769 0.081 Uiso 1 1 calc R U . . .
H39B H 1.245061 0.441952 0.751263 0.081 Uiso 1 1 calc R U . . .
H39C H 1.298196 0.392182 0.847016 0.081 Uiso 1 1 calc R U . . .
C46 C 0.8659(3) 0.6995(3) 0.5873(4) 0.0762(13) Uani 1 1 d . . . . .
H46A H 0.854859 0.757185 0.621117 0.114 Uiso 1 1 calc R U . . .
H46B H 0.839412 0.702270 0.516385 0.114 Uiso 1 1 calc R U . . .
H46C H 0.945062 0.695936 0.611869 0.114 Uiso 1 1 calc R U . . .
C61 C 0.8212(10) 0.1399(6) 0.4070(8) 0.078(3) Uani 0.637(5) 1 d . . P A 1
H61 H 0.788908 0.119654 0.455936 0.094 Uiso 0.637(5) 1 calc R U P A 1
Cl2A Cl 0.9222(3) 0.1668(5) 0.4923(4) 0.109(2) Uani 0.363(5) 1 d . . P A 2
Cl3A Cl 0.8238(8) 0.3071(5) 0.3901(8) 0.1157(12) Uani 0.363(5) 1 d . . P A 2
C61A C 0.810(2) 0.1824(11) 0.4096(15) 0.078(3) Uani 0.363(5) 1 d . . P A 2
H61A H 0.757002 0.177534 0.444147 0.094 Uiso 0.363(5) 1 calc R U P A 2

loop_
_atom_site_aniso_label
_atom_site_aniso_U_11
_atom_site_aniso_U_22
_atom_site_aniso_U_33
_atom_site_aniso_U_23
_atom_site_aniso_U_13
_atom_site_aniso_U_12
Cl1 0.0753(7) 0.1273(11) 0.0671(6) 0.0175(6) 0.0249(5) 0.0119(7)
Cl3 0.0881(10) 0.090(2) 0.159(2) -0.030(3) 0.0518(13) -0.005(2)
Cl2 0.0614(10) 0.0858(13) 0.0991(17) 0.0310(12) -0.0030(10) -0.0084(9)
C6 0.0234(10) 0.0294(10) 0.0223(9) 0.0018(8) 0.0099(8) 0.0025(8)
C54 0.0231(10) 0.0295(10) 0.0290(11) 0.0051(8) 0.0114(9) 0.0049(8)
C48 0.0266(11) 0.0338(11) 0.0266(10) 0.0048(9) 0.0098(9) 0.0058(9)
C2 0.0217(10) 0.0332(11) 0.0274(10) 0.0044(8) 0.0130(8) 0.0026(8)
C3 0.0233(10) 0.0324(11) 0.0253(10) 0.0046(8) 0.0122(8) 0.0014(8)
C21 0.0257(10) 0.0307(11) 0.0273(10) 0.0059(8) 0.0131(9) 0.0070(8)
C8 0.0235(10) 0.0293(10) 0.0268(10) 0.0057(8) 0.0086(8) 0.0050(8)
C49 0.0313(11) 0.0344(12) 0.0324(11) 0.0090(9) 0.0127(9) 0.0097(9)
C5 0.0191(9) 0.0308(11) 0.0237(10) 0.0045(8) 0.0046(8) 0.0040(8)
C4 0.0207(10) 0.0326(11) 0.0241(10) 0.0061(8) 0.0067(8) 0.0036(8)
C1 0.0217(10) 0.0309(11) 0.0303(11) 0.0058(9) 0.0099(8) 0.0049(8)
C9 0.0249(11) 0.0340(11) 0.0357(12) 0.0042(9) 0.0179(9) 0.0036(9)
C7 0.0226(10) 0.0302(10) 0.0230(9) 0.0026(8) 0.0100(8) 0.0026(8)
C20 0.0253(10) 0.0389(12) 0.0241(10) 0.0046(9) 0.0119(9) 0.0031(9)
C15 0.0289(11) 0.0395(12) 0.0286(11) -0.0008(9) 0.0157(9) 0.0010(9)
C47 0.0208(10) 0.0312(11) 0.0259(10) 0.0037(8) 0.0075(8) 0.0028(8)
C38 0.0256(11) 0.0430(13) 0.0369(12) 0.0060(10) 0.0143(10) 0.0046(9)
C33 0.0228(11) 0.0369(12) 0.0339(12) 0.0027(9) 0.0120(9) 0.0051(9)
C40 0.0203(10) 0.0362(12) 0.0325(11) 0.0103(9) 0.0087(9) 0.0054(8)
C52 0.0312(11) 0.0338(11) 0.0261(11) 0.0063(9) 0.0098(9) 0.0061(9)
C31 0.0260(11) 0.0379(12) 0.0364(12) 0.0025(10) 0.0116(10) 0.0027(9)
C14 0.0315(12) 0.0356(12) 0.0352(12) 0.0009(9) 0.0206(10) 0.0029(9)
C50 0.0310(12) 0.0311(11) 0.0349(12) 0.0015(9) 0.0121(10) 0.0050(9)
C27 0.0247(10) 0.0393(12) 0.0270(11) 0.0057(9) 0.0087(9) 0.0073(9)
C26 0.0297(11) 0.0360(12) 0.0289(11) 0.0082(9) 0.0123(9) 0.0089(9)
C32 0.0220(10) 0.0357(11) 0.0273(11) 0.0031(9) 0.0073(8) 0.0067(9)
C22 0.0327(12) 0.0307(11) 0.0316(11) 0.0032(9) 0.0143(9) 0.0052(9)
C55 0.0282(11) 0.0422(13) 0.0317(11) 0.0073(10) 0.0149(9) 0.0084(10)
C51 0.0374(13) 0.0365(12) 0.0281(11) 0.0012(9) 0.0134(10) 0.0065(10)
C19 0.0265(11) 0.0418(13) 0.0264(11) 0.0057(9) 0.0113(9) 0.0027(9)
C59 0.0259(12) 0.0523(15) 0.0291(11) 0.0029(10) 0.0111(9) 0.0009(10)
C35 0.0227(11) 0.0543(16) 0.0431(14) 0.0019(12) 0.0083(10) 0.0086(10)
C16 0.0368(13) 0.0516(15) 0.0317(12) -0.0067(11) 0.0163(11) 0.0014(11)
C10 0.0276(11) 0.0346(12) 0.0435(13) 0.0057(10) 0.0160(10) 0.0059(9)
C30 0.0272(11) 0.0458(14) 0.0373(13) -0.0047(11) 0.0092(10) 0.0005(10)
C28 0.0320(12) 0.0520(15) 0.0279(12) 0.0080(10) 0.0093(10) 0.0076(11)
C34 0.0246(11) 0.0471(14) 0.0368(12) 0.0048(10) 0.0121(10) 0.0092(10)
C56 0.0325(13) 0.0495(14) 0.0400(13) 0.0091(11) 0.0228(11) 0.0081(11)
C13 0.0440(14) 0.0372(13) 0.0433(14) -0.0026(11) 0.0263(12) 0.0022(11)
C29 0.0339(13) 0.0545(16) 0.0282(12) -0.0017(11) 0.0070(10) 0.0064(11)
C45 0.0251(11) 0.0364(12) 0.0419(13) 0.0076(10) 0.0124(10) 0.0038(9)
C37 0.0304(13) 0.0446(14) 0.0483(15) 0.0068(11) 0.0201(11) 0.0022(10)
C23 0.0474(15) 0.0307(12) 0.0440(14) 0.0061(10) 0.0205(12) 0.0016(10)
C57 0.0281(12) 0.0454(14) 0.0465(14) -0.0023(11) 0.0194(11) -0.0003(10)
C17 0.0369(14) 0.0654(18) 0.0246(11) -0.0038(11) 0.0101(10) 0.0014(12)
C36 0.0240(12) 0.0451(14) 0.0569(16) 0.0010(12) 0.0186(11) 0.0031(10)
C11 0.0346(13) 0.0367(13) 0.0603(17) 0.0089(12) 0.0259(12) 0.0091(10)
C18 0.0289(12) 0.0547(15) 0.0274(11) 0.0069(10) 0.0091(9) 0.0020(11)
C12 0.0457(15) 0.0342(13) 0.0562(16) -0.0003(11) 0.0305(13) 0.0062(11)
C44 0.0258(12) 0.0400(14) 0.0618(17) 0.0107(12) 0.0106(12) 0.0016(10)
C25 0.0437(14) 0.0440(14) 0.0340(12) 0.0149(11) 0.0134(11) 0.0120(11)
C58 0.0248(12) 0.0632(17) 0.0333(13) -0.0027(12) 0.0087(10) -0.0027(11)
C53 0.0552(17) 0.0364(13) 0.0436(14) 0.0025(11) 0.0181(13) 0.0160(12)
C41 0.0338(13) 0.0528(15) 0.0331(12) 0.0160(11) 0.0110(10) -0.0025(11)
C43 0.0264(12) 0.0531(17) 0.071(2) 0.0368(15) 0.0111(13) 0.0041(11)
C24 0.0552(17) 0.0378(14) 0.0492(16) 0.0211(12) 0.0218(13) 0.0105(12)
C60 0.0315(14) 0.067(2) 0.0635(19) -0.0049(15) 0.0266(14) -0.0051(13)
C42 0.0332(13) 0.073(2) 0.0458(15) 0.0339(15) 0.0097(12) -0.0009(13)
C39 0.0276(13) 0.0596(18) 0.074(2) 0.0066(16) 0.0217(14) 0.0004(12)
C46 0.0459(18) 0.071(2) 0.103(3) 0.052(2) 0.0164(19) -0.0070(17)
C61 0.090(4) 0.069(6) 0.062(3) 0.002(5) 0.032(3) -0.034(6)
Cl2A 0.067(2) 0.157(5) 0.088(3) 0.048(3) 0.0165(18) -0.016(2)
Cl3A 0.0881(10) 0.090(2) 0.159(2) -0.030(3) 0.0518(13) -0.005(2)
C61A 0.090(4) 0.069(6) 0.062(3) 0.002(5) 0.032(3) -0.034(6)

loop_
_atom_type_symbol
_atom_type_description
_atom_type_scat_dispersion_real
_atom_type_scat_dispersion_imag
_atom_type_scat_source
C C 0.0181 0.0091 'International Tables Vol C Tables 4.2.6.8 and 6.1.1.4'
H H 0.0000 0.0000 'International Tables Vol C Tables 4.2.6.8 and 6.1.1.4'
Cl Cl 0.3639 0.7018 'International Tables Vol C Tables 4.2.6.8 and 6.1.1.4'

loop_
_geom_angle_atom_site_label_1
_geom_angle_atom_site_label_2
_geom_angle_atom_site_label_3
_geom_angle
_geom_angle_site_symmetry_1
_geom_angle_site_symmetry_3
_geom_angle_publ_flag
C54 C6 C5 117.03(18) . . ?
C7 C6 C54 123.2(2) . . ?
C7 C6 C5 119.62(19) . . ?
C55 C54 C6 121.9(2) . . ?
C59 C54 C6 120.0(2) . . ?
C59 C54 C55 118.1(2) . . ?
C49 C48 H48 119.4 . . ?
C49 C48 C47 121.3(2) . . ?
C47 C48 H48 119.4 . . ?
C3 C2 C1 119.9(2) . . ?
C3 C2 C9 120.6(2) . . ?
C9 C2 C1 119.5(2) . . ?
C2 C3 C4 118.8(2) . . ?
C2 C3 C20 120.9(2) . . ?
C20 C3 C4 120.3(2) . . ?
C26 C21 C7 117.3(2) . . ?
C22 C21 C7 122.7(2) . . ?
C22 C21 C26 119.9(2) . . ?
C1 C8 C7 121.5(2) . . ?
C1 C8 C32 128.7(2) . . ?
C32 C8 C7 109.54(18) . . ?
C48 C49 H49 119.6 . . ?
C48 C49 C50 120.7(2) . . ?
C50 C49 H49 119.6 . . ?
C4 C5 C6 120.8(2) . . ?
C4 C5 C47 123.2(2) . . ?
C47 C5 C6 116.03(18) . . ?
C5 C4 C3 119.1(2) . . ?
C5 C4 C40 124.3(2) . . ?
C40 C4 C3 116.39(19) . . ?
C8 C1 C2 117.63(19) . . ?
C8 C1 C33 126.7(2) . . ?
C33 C1 C2 115.70(19) . . ?
C14 C9 C2 120.0(2) . . ?
C10 C9 C2 121.2(2) . . ?
C10 C9 C14 118.8(2) . . ?
C6 C7 C21 126.4(2) . . ?
C6 C7 C8 123.2(2) . . ?
C21 C7 C8 110.01(18) . . ?
C15 C20 C3 119.9(2) . . ?
C15 C20 C19 118.8(2) . . ?
C19 C20 C3 121.3(2) . . ?
C20 C15 C14 119.2(2) . . ?
C16 C15 C20 118.4(2) . . ?
C16 C15 C14 122.3(2) . . ?
C48 C47 C5 120.6(2) . . ?
C48 C47 C52 118.0(2) . . ?
C52 C47 C5 121.4(2) . . ?
C33 C38 H38 119.4 . . ?
C37 C38 H38 119.4 . . ?
C37 C38 C33 121.2(2) . . ?
C38 C33 C1 118.6(2) . . ?
C38 C33 C34 117.5(2) . . ?
C34 C33 C1 123.9(2) . . ?
C45 C40 C4 119.8(2) . . ?
C41 C40 C4 122.4(2) . . ?
C41 C40 C45 117.5(2) . . ?
C47 C52 H52 119.8 . . ?
C51 C52 C47 120.5(2) . . ?
C51 C52 H52 119.8 . . ?
C32 C31 H31 119.7 . . ?
C30 C31 H31 119.7 . . ?
C30 C31 C32 120.7(2) . . ?
C9 C14 C15 119.3(2) . . ?
C13 C14 C9 118.6(2) . . ?
C13 C14 C15 122.2(2) . . ?
C49 C50 C53 120.2(2) . . ?
C51 C50 C49 118.5(2) . . ?
C51 C50 C53 121.3(2) . . ?
C32 C27 C26 118.5(2) . . ?
C28 C27 C26 122.3(2) . . ?
C28 C27 C32 119.2(2) . . ?
C21 C26 C27 118.4(2) . . ?
C25 C26 C21 118.6(2) . . ?
C25 C26 C27 122.9(2) . . ?
C31 C32 C8 123.9(2) . . ?
C31 C32 C27 119.4(2) . . ?
C27 C32 C8 116.7(2) . . ?
C21 C22 H22 119.8 . . ?
C23 C22 C21 120.4(2) . . ?
C23 C22 H22 119.8 . . ?
C54 C55 H55 119.7 . . ?
C54 C55 C56 120.7(2) . . ?
C56 C55 H55 119.7 . . ?
C52 C51 H51 119.5 . . ?
C50 C51 C52 121.0(2) . . ?
C50 C51 H51 119.5 . . ?
C20 C19 H19 119.5 . . ?
C18 C19 C20 120.9(2) . . ?
C18 C19 H19 119.5 . . ?
C54 C59 H59 119.6 . . ?
C54 C59 C58 120.8(2) . . ?
C58 C59 H59 119.6 . . ?
C34 C35 H35 119.1 . . ?
C36 C35 H35 119.1 . . ?
C36 C35 C34 121.7(2) . . ?
C15 C16 H16 119.3 . . ?
C17 C16 C15 121.3(3) . . ?
C17 C16 H16 119.3 . . ?
C9 C10 H10 119.5 . . ?
C11 C10 C9 121.1(3) . . ?
C11 C10 H10 119.5 . . ?
C31 C30 H30 120.0 . . ?
C31 C30 C29 119.9(2) . . ?
C29 C30 H30 120.0 . . ?
C27 C28 H28 119.7 . . ?
C29 C28 C27 120.5(2) . . ?
C29 C28 H28 119.7 . . ?
C33 C34 H34 119.7 . . ?
C35 C34 C33 120.6(2) . . ?
C35 C34 H34 119.7 . . ?
C55 C56 H56 119.4 . . ?
C57 C56 C55 121.1(2) . . ?
C57 C56 H56 119.4 . . ?
C14 C13 H13 119.4 . . ?
C12 C13 C14 121.2(3) . . ?
C12 C13 H13 119.4 . . ?
C30 C29 H29 119.8 . . ?
C28 C29 C30 120.3(2) . . ?
C28 C29 H29 119.8 . . ?
C40 C45 H45 119.4 . . ?
C44 C45 C40 121.1(3) . . ?
C44 C45 H45 119.4 . . ?
C38 C37 H37 119.4 . . ?
C36 C37 C38 121.2(3) . . ?
C36 C37 H37 119.4 . . ?
C22 C23 H23 120.0 . . ?
C24 C23 C22 119.9(3) . . ?
C24 C23 H23 120.0 . . ?
C56 C57 C60 121.0(3) . . ?
C58 C57 C56 118.1(2) . . ?
C58 C57 C60 120.9(3) . . ?
C16 C17 H17 119.8 . . ?
C16 C17 C18 120.3(2) . . ?
C18 C17 H17 119.8 . . ?
C35 C36 C37 117.7(2) . . ?
C35 C36 C39 121.6(3) . . ?
C37 C36 C39 120.8(3) . . ?
C10 C11 H11 120.1 . . ?
C10 C11 C12 119.9(3) . . ?
C12 C11 H11 120.1 . . ?
C19 C18 C17 120.1(3) . . ?
C19 C18 H18 120.0 . . ?
C17 C18 H18 120.0 . . ?
C13 C12 C11 120.5(2) . . ?
C13 C12 H12 119.7 . . ?
C11 C12 H12 119.7 . . ?
C45 C44 H44 119.3 . . ?
C45 C44 C43 121.4(3) . . ?
C43 C44 H44 119.3 . . ?
C26 C25 H25 119.7 . . ?
C24 C25 C26 120.6(2) . . ?
C24 C25 H25 119.7 . . ?
C59 C58 H58 119.4 . . ?
C57 C58 C59 121.1(2) . . ?
C57 C58 H58 119.4 . . ?
C50 C53 H53A 109.5 . . ?
C50 C53 H53B 109.5 . . ?
C50 C53 H53C 109.5 . . ?
H53A C53 H53B 109.5 . . ?
H53A C53 H53C 109.5 . . ?
H53B C53 H53C 109.5 . . ?
C40 C41 H41 119.4 . . ?
C40 C41 C42 121.1(3) . . ?
C42 C41 H41 119.4 . . ?
C44 C43 C46 120.6(3) . . ?
C42 C43 C44 117.9(3) . . ?
C42 C43 C46 121.5(3) . . ?
C23 C24 C25 120.5(2) . . ?
C23 C24 H24 119.7 . . ?
C25 C24 H24 119.7 . . ?
C57 C60 H60A 109.5 . . ?
C57 C60 H60B 109.5 . . ?
C57 C60 H60C 109.5 . . ?
H60A C60 H60B 109.5 . . ?
H60A C60 H60C 109.5 . . ?
H60B C60 H60C 109.5 . . ?
C41 C42 H42 119.5 . . ?
C43 C42 C41 120.9(3) . . ?
C43 C42 H42 119.5 . . ?
C36 C39 H39A 109.5 . . ?
C36 C39 H39B 109.5 . . ?
C36 C39 H39C 109.5 . . ?
H39A C39 H39B 109.5 . . ?
H39A C39 H39C 109.5 . . ?
H39B C39 H39C 109.5 . . ?
C43 C46 H46A 109.5 . . ?
C43 C46 H46B 109.5 . . ?
C43 C46 H46C 109.5 . . ?
H46A C46 H46B 109.5 . . ?
H46A C46 H46C 109.5 . . ?
H46B C46 H46C 109.5 . . ?
Cl1 C61 Cl3 105.4(6) . . ?
Cl1 C61 Cl2 112.7(6) . . ?
Cl1 C61 H61 109.0 . . ?
Cl3 C61 H61 109.0 . . ?
Cl2 C61 Cl3 111.5(5) . . ?
Cl2 C61 H61 109.0 . . ?
Cl1 C61A H61A 102.7 . . ?
Cl2A C61A Cl1 119.8(12) . . ?
Cl2A C61A Cl3A 109.0(10) . . ?
Cl2A C61A H61A 102.7 . . ?
Cl3A C61A Cl1 117.2(11) . . ?
Cl3A C61A H61A 102.7 . . ?

loop_
_geom_bond_atom_site_label_1
_geom_bond_atom_site_label_2
_geom_bond_distance
_geom_bond_site_symmetry_2
_geom_bond_publ_flag
Cl1 C61 1.645(10) . ?
Cl1 C61A 1.904(18) . ?
Cl3 C61 1.801(9) . ?
Cl2 C61 1.715(13) . ?
C6 C54 1.488(3) . ?
C6 C5 1.493(3) . ?
C6 C7 1.349(3) . ?
C54 C55 1.393(3) . ?
C54 C59 1.391(3) . ?
C48 H48 0.9500 . ?
C48 C49 1.385(3) . ?
C48 C47 1.394(3) . ?
C2 C3 1.367(3) . ?
C2 C1 1.495(3) . ?
C2 C9 1.447(3) . ?
C3 C4 1.494(3) . ?
C3 C20 1.446(3) . ?
C21 C7 1.486(3) . ?
C21 C26 1.410(3) . ?
C21 C22 1.395(3) . ?
C8 C1 1.349(3) . ?
C8 C7 1.501(3) . ?
C8 C32 1.485(3) . ?
C49 H49 0.9500 . ?
C49 C50 1.392(3) . ?
C5 C4 1.353(3) . ?
C5 C47 1.487(3) . ?
C4 C40 1.489(3) . ?
C1 C33 1.494(3) . ?
C9 C14 1.419(3) . ?
C9 C10 1.411(3) . ?
C20 C15 1.417(3) . ?
C20 C19 1.418(3) . ?
C15 C14 1.460(4) . ?
C15 C16 1.411(3) . ?
C47 C52 1.400(3) . ?
C38 H38 0.9500 . ?
C38 C33 1.396(3) . ?
C38 C37 1.394(3) . ?
C33 C34 1.400(3) . ?
C40 C45 1.398(4) . ?
C40 C41 1.396(3) . ?
C52 H52 0.9500 . ?
C52 C51 1.396(3) . ?
C31 H31 0.9500 . ?
C31 C32 1.393(3) . ?
C31 C30 1.387(4) . ?
C14 C13 1.414(3) . ?
C50 C51 1.387(4) . ?
C50 C53 1.516(3) . ?
C27 C26 1.481(3) . ?
C27 C32 1.416(3) . ?
C27 C28 1.398(3) . ?
C26 C25 1.400(3) . ?
C22 H22 0.9500 . ?
C22 C23 1.384(4) . ?
C55 H55 0.9500 . ?
C55 C56 1.393(3) . ?
C51 H51 0.9500 . ?
C19 H19 0.9500 . ?
C19 C18 1.373(3) . ?
C59 H59 0.9500 . ?
C59 C58 1.392(3) . ?
C35 H35 0.9500 . ?
C35 C34 1.393(4) . ?
C35 C36 1.388(4) . ?
C16 H16 0.9500 . ?
C16 C17 1.371(4) . ?
C10 H10 0.9500 . ?
C10 C11 1.378(4) . ?
C30 H30 0.9500 . ?
C30 C29 1.390(4) . ?
C28 H28 0.9500 . ?
C28 C29 1.383(4) . ?
C34 H34 0.9500 . ?
C56 H56 0.9500 . ?
C56 C57 1.387(4) . ?
C13 H13 0.9500 . ?
C13 C12 1.368(4) . ?
C29 H29 0.9500 . ?
C45 H45 0.9500 . ?
C45 C44 1.377(4) . ?
C37 H37 0.9500 . ?
C37 C36 1.389(4) . ?
C23 H23 0.9500 . ?
C23 C24 1.382(4) . ?
C57 C58 1.385(4) . ?
C57 C60 1.508(3) . ?
C17 H17 0.9500 . ?
C17 C18 1.392(4) . ?
C36 C39 1.512(4) . ?
C11 H11 0.9500 . ?
C11 C12 1.393(4) . ?
C18 H18 0.9500 . ?
C12 H12 0.9500 . ?
C44 H44 0.9500 . ?
C44 C43 1.398(5) . ?
C25 H25 0.9500 . ?
C25 C24 1.386(4) . ?
C58 H58 0.9500 . ?
C53 H53A 0.9800 . ?
C53 H53B 0.9800 . ?
C53 H53C 0.9800 . ?
C41 H41 0.9500 . ?
C41 C42 1.397(4) . ?
C43 C42 1.383(5) . ?
C43 C46 1.513(4) . ?
C24 H24 0.9500 . ?
C60 H60A 0.9800 . ?
C60 H60B 0.9800 . ?
C60 H60C 0.9800 . ?
C42 H42 0.9500 . ?
C39 H39A 0.9800 . ?
C39 H39B 0.9800 . ?
C39 H39C 0.9800 . ?
C46 H46A 0.9800 . ?
C46 H46B 0.9800 . ?
C46 H46C 0.9800 . ?
C61 H61 1.0000 . ?
Cl2A C61A 1.59(2) . ?
Cl3A C61A 1.812(16) . ?
C61A H61A 1.0000 . ?

loop_
_geom_torsion_atom_site_label_1
_geom_torsion_atom_site_label_2
_geom_torsion_atom_site_label_3
_geom_torsion_atom_site_label_4
_geom_torsion
_geom_torsion_site_symmetry_1
_geom_torsion_site_symmetry_2
_geom_torsion_site_symmetry_3
_geom_torsion_site_symmetry_4
_geom_torsion_publ_flag
C6 C54 C55 C56 -176.9(2) . . . . ?
C6 C54 C59 C58 176.5(2) . . . . ?
C6 C5 C4 C3 12.5(3) . . . . ?
C6 C5 C4 C40 -161.0(2) . . . . ?
C6 C5 C47 C48 -136.8(2) . . . . ?
C6 C5 C47 C52 43.4(3) . . . . ?
C54 C6 C5 C4 -125.1(2) . . . . ?
C54 C6 C5 C47 56.6(3) . . . . ?
C54 C6 C7 C21 0.5(3) . . . . ?
C54 C6 C7 C8 -172.4(2) . . . . ?
C54 C55 C56 C57 0.3(4) . . . . ?
C54 C59 C58 C57 0.4(5) . . . . ?
C48 C49 C50 C51 -1.1(4) . . . . ?
C48 C49 C50 C53 -179.6(2) . . . . ?
C48 C47 C52 C51 -1.3(3) . . . . ?
C2 C3 C4 C5 -80.3(3) . . . . ?
C2 C3 C4 C40 93.7(2) . . . . ?
C2 C3 C20 C15 -1.6(3) . . . . ?
C2 C3 C20 C19 179.9(2) . . . . ?
C2 C1 C33 C38 37.0(3) . . . . ?
C2 C1 C33 C34 -143.0(2) . . . . ?
C2 C9 C14 C15 -0.8(3) . . . . ?
C2 C9 C14 C13 179.4(2) . . . . ?
C2 C9 C10 C11 -179.0(2) . . . . ?
C3 C2 C1 C8 68.7(3) . . . . ?
C3 C2 C1 C33 -111.1(2) . . . . ?
C3 C2 C9 C14 2.9(3) . . . . ?
C3 C2 C9 C10 -175.9(2) . . . . ?
C3 C4 C40 C45 -134.6(2) . . . . ?
C3 C4 C40 C41 38.2(3) . . . . ?
C3 C20 C15 C14 3.6(3) . . . . ?
C3 C20 C15 C16 -175.7(2) . . . . ?
C3 C20 C19 C18 175.1(2) . . . . ?
C21 C26 C25 C24 0.6(4) . . . . ?
C21 C22 C23 C24 0.6(4) . . . . ?
C8 C1 C33 C38 -142.7(3) . . . . ?
C8 C1 C33 C34 37.3(4) . . . . ?
C49 C48 C47 C5 -178.8(2) . . . . ?
C49 C48 C47 C52 1.0(3) . . . . ?
C49 C50 C51 C52 0.8(4) . . . . ?
C5 C6 C54 C55 -126.8(2) . . . . ?
C5 C6 C54 C59 53.9(3) . . . . ?
C5 C6 C7 C21 175.9(2) . . . . ?
C5 C6 C7 C8 3.0(3) . . . . ?
C5 C4 C40 C45 39.0(3) . . . . ?
C5 C4 C40 C41 -148.1(2) . . . . ?
C5 C47 C52 C51 178.5(2) . . . . ?
C4 C3 C20 C15 178.5(2) . . . . ?
C4 C3 C20 C19 -0.1(3) . . . . ?
C4 C5 C47 C48 45.0(3) . . . . ?
C4 C5 C47 C52 -134.8(2) . . . . ?
C4 C40 C45 C44 175.2(2) . . . . ?
C4 C40 C41 C42 -175.6(3) . . . . ?
C1 C2 C3 C4 0.7(3) . . . . ?
C1 C2 C3 C20 -179.30(19) . . . . ?
C1 C2 C9 C14 -179.5(2) . . . . ?
C1 C2 C9 C10 1.7(3) . . . . ?
C1 C8 C7 C6 -72.5(3) . . . . ?
C1 C8 C7 C21 113.6(2) . . . . ?
C1 C8 C32 C31 51.4(4) . . . . ?
C1 C8 C32 C27 -131.8(3) . . . . ?
C1 C33 C34 C35 -177.1(2) . . . . ?
C9 C2 C3 C4 178.22(18) . . . . ?
C9 C2 C3 C20 -1.8(3) . . . . ?
C9 C2 C1 C8 -108.9(2) . . . . ?
C9 C2 C1 C33 71.3(3) . . . . ?
C9 C14 C13 C12 0.2(4) . . . . ?
C9 C10 C11 C12 -0.9(4) . . . . ?
C7 C6 C54 C55 48.7(3) . . . . ?
C7 C6 C54 C59 -130.6(3) . . . . ?
C7 C6 C5 C4 59.2(3) . . . . ?
C7 C6 C5 C47 -119.1(2) . . . . ?
C7 C21 C26 C27 4.2(3) . . . . ?
C7 C21 C26 C25 -177.0(2) . . . . ?
C7 C21 C22 C23 176.2(2) . . . . ?
C7 C8 C1 C2 0.3(3) . . . . ?
C7 C8 C1 C33 -179.9(2) . . . . ?
C7 C8 C32 C31 -134.7(2) . . . . ?
C7 C8 C32 C27 42.2(3) . . . . ?
C20 C3 C4 C5 99.7(2) . . . . ?
C20 C3 C4 C40 -86.3(2) . . . . ?
C20 C15 C14 C9 -2.4(3) . . . . ?
C20 C15 C14 C13 177.4(2) . . . . ?
C20 C15 C16 C17 -0.5(4) . . . . ?
C20 C19 C18 C17 1.6(4) . . . . ?
C15 C20 C19 C18 -3.5(3) . . . . ?
C15 C14 C13 C12 -179.6(2) . . . . ?
C15 C16 C17 C18 -1.4(4) . . . . ?
C47 C48 C49 C50 0.2(4) . . . . ?
C47 C5 C4 C3 -169.32(19) . . . . ?
C47 C5 C4 C40 17.1(3) . . . . ?
C47 C52 C51 C50 0.4(4) . . . . ?
C38 C33 C34 C35 2.9(4) . . . . ?
C38 C37 C36 C35 2.2(4) . . . . ?
C38 C37 C36 C39 -176.4(3) . . . . ?
C33 C38 C37 C36 -0.2(4) . . . . ?
C40 C45 C44 C43 0.3(4) . . . . ?
C40 C41 C42 C43 0.9(5) . . . . ?
C31 C30 C29 C28 0.2(4) . . . . ?
C14 C9 C10 C11 2.1(3) . . . . ?
C14 C15 C16 C17 -179.8(2) . . . . ?
C14 C13 C12 C11 1.0(4) . . . . ?
C27 C26 C25 C24 179.3(2) . . . . ?
C27 C28 C29 C30 0.2(4) . . . . ?
C26 C21 C7 C6 -135.5(2) . . . . ?
C26 C21 C7 C8 38.2(3) . . . . ?
C26 C21 C22 C23 -0.2(3) . . . . ?
C26 C27 C32 C8 0.1(3) . . . . ?
C26 C27 C32 C31 177.1(2) . . . . ?
C26 C27 C28 C29 -178.1(2) . . . . ?
C26 C25 C24 C23 -0.2(4) . . . . ?
C32 C8 C1 C2 173.6(2) . . . . ?
C32 C8 C1 C33 -6.6(4) . . . . ?
C32 C8 C7 C6 113.1(2) . . . . ?
C32 C8 C7 C21 -60.8(2) . . . . ?
C32 C31 C30 C29 -1.2(4) . . . . ?
C32 C27 C26 C21 -24.9(3) . . . . ?
C32 C27 C26 C25 156.3(2) . . . . ?
C32 C27 C28 C29 0.5(4) . . . . ?
C22 C21 C7 C6 48.0(3) . . . . ?
C22 C21 C7 C8 -138.3(2) . . . . ?
C22 C21 C26 C27 -179.2(2) . . . . ?
C22 C21 C26 C25 -0.4(3) . . . . ?
C22 C23 C24 C25 -0.4(4) . . . . ?
C55 C54 C59 C58 -2.8(4) . . . . ?
C55 C56 C57 C58 -2.8(4) . . . . ?
C55 C56 C57 C60 177.5(3) . . . . ?
C19 C20 C15 C14 -177.8(2) . . . . ?
C19 C20 C15 C16 2.9(3) . . . . ?
C59 C54 C55 C56 2.4(4) . . . . ?
C16 C15 C14 C9 176.8(2) . . . . ?
C16 C15 C14 C13 -3.4(4) . . . . ?
C16 C17 C18 C19 0.9(4) . . . . ?
C10 C9 C14 C15 178.0(2) . . . . ?
C10 C9 C14 C13 -1.8(3) . . . . ?
C10 C11 C12 C13 -0.7(4) . . . . ?
C30 C31 C32 C8 178.7(2) . . . . ?
C30 C31 C32 C27 1.9(3) . . . . ?
C28 C27 C26 C21 153.6(2) . . . . ?
C28 C27 C26 C25 -25.1(4) . . . . ?
C28 C27 C32 C8 -178.5(2) . . . . ?
C28 C27 C32 C31 -1.5(3) . . . . ?
C34 C35 C36 C37 -1.6(4) . . . . ?
C34 C35 C36 C39 177.0(3) . . . . ?
C56 C57 C58 C59 2.4(4) . . . . ?
C45 C40 C41 C42 -2.5(4) . . . . ?
C45 C44 C43 C42 -2.0(4) . . . . ?
C45 C44 C43 C46 178.8(3) . . . . ?
C37 C38 C33 C1 177.7(2) . . . . ?
C37 C38 C33 C34 -2.4(4) . . . . ?
C36 C35 C34 C33 -1.0(4) . . . . ?
C44 C43 C42 C41 1.4(5) . . . . ?
C53 C50 C51 C52 179.3(2) . . . . ?
C41 C40 C45 C44 1.9(4) . . . . ?
C60 C57 C58 C59 -177.9(3) . . . . ?
C46 C43 C42 C41 -179.4(3) . . . . ?

loop_
_smtbx_masks_void_nr
_smtbx_masks_void_average_x
_smtbx_masks_void_average_y
_smtbx_masks_void_average_z
_smtbx_masks_void_volume
_smtbx_masks_void_count_electrons
_smtbx_masks_void_content
1 0.000 0.000 0.000 191.8 76.0 '1.32 CHCl3'
